data_7124538
loop_
_publ_author_name
'Rodriguez, Jessica'
'Adet, Nicolas'
'Saffon-Merceron, Nathalie'
'Bourissou, Didier'

_publ_section_title
;
 Au(i)/Au(iii)-Catalyzed C-N coupling.
;
_journal_issue 1
_journal_name_full 'Chemical communications (Cambridge, England)'
_journal_page_first 94
_journal_page_last 97
_journal_paper_doi 10.1039/c9cc07666b
_journal_volume 56
_journal_year 2019
_chemical_formula_sum 'C20 H24 B N O3'
_chemical_formula_weight 337.21
_space_group_crystal_system monoclinic
_space_group_IT_number 14
_space_group_name_Hall '-P 2ybc'
_space_group_name_H-M_alt 'P 1 21/c 1'
_atom_sites_solution_hydrogens mixed
_atom_sites_solution_primary 'Dual space'
_audit_creation_method SHELXL-2018/3
_audit_update_record
;
2019-09-27 deposited with the CCDC.	2019-11-18 downloaded from the CCDC.
;
_cell_angle_alpha 90
_cell_angle_beta 97.243(3)
_cell_angle_gamma 90
_cell_formula_units_Z 4
_cell_length_a 10.2696(7)
_cell_length_b 18.4321(13)
_cell_length_c 9.8213(7)
_cell_measurement_reflns_used 6718
_cell_measurement_temperature 193(2)
_cell_measurement_theta_max 26.83
_cell_measurement_theta_min 2.92
_cell_volume 1844.2(2)
_computing_cell_refinement 'Bruker SAINT'
_computing_data_collection 'Bruker APEX2'
_computing_data_reduction 'Bruker SAINT'
_computing_molecular_graphics 'Bruker SHELXTL'
_computing_publication_material 'Bruker SHELXTL'
_computing_structure_refinement 'SHELXL-2018/3 (Sheldrick, 2018)'
_computing_structure_solution 'SHELXT (Sheldrick 2015)'
_diffrn_ambient_temperature 193(2)
_diffrn_measured_fraction_theta_full 0.997
_diffrn_measured_fraction_theta_max 0.998
_diffrn_measurement_device_type 'Bruker kappa APEX-II CCD Quazar'
_diffrn_measurement_method 'phi and omega scans'
_diffrn_radiation_type MoK\a
_diffrn_radiation_wavelength 0.71073
_diffrn_reflns_av_R_equivalents 0.0835
_diffrn_reflns_av_unetI/netI 0.0500
_diffrn_reflns_Laue_measured_fraction_full 0.997
_diffrn_reflns_Laue_measured_fraction_max 0.998
_diffrn_reflns_limit_h_max 13
_diffrn_reflns_limit_h_min -13
_diffrn_reflns_limit_k_max 24
_diffrn_reflns_limit_k_min -24
_diffrn_reflns_limit_l_max 13
_diffrn_reflns_limit_l_min -12
_diffrn_reflns_number 40581
_diffrn_reflns_point_group_measured_fraction_full 0.997
_diffrn_reflns_point_group_measured_fraction_max 0.998
_diffrn_reflns_theta_full 25.242
_diffrn_reflns_theta_max 28.282
_diffrn_reflns_theta_min 3.494
_diffrn_source 'Incoatec microfocus sealed tube'
_exptl_absorpt_coefficient_mu 0.080
_exptl_absorpt_correction_T_max 0.7457
_exptl_absorpt_correction_T_min 0.5069
_exptl_absorpt_correction_type multi-scan
_exptl_absorpt_process_details 'SADABS (Bruker-AXS)'
_exptl_crystal_colour colourless
_exptl_crystal_density_diffrn 1.214
_exptl_crystal_description needle
_exptl_crystal_F_000 720
_exptl_crystal_size_max 0.700
_exptl_crystal_size_mid 0.080
_exptl_crystal_size_min 0.060
_refine_diff_density_max 0.352
_refine_diff_density_min -0.246
_refine_diff_density_rms 0.050
_refine_ls_extinction_method none
_refine_ls_goodness_of_fit_ref 1.048
_refine_ls_hydrogen_treatment mixed
_refine_ls_matrix_type full
_refine_ls_number_parameters 235
_refine_ls_number_reflns 4558
_refine_ls_number_restraints 0
_refine_ls_restrained_S_all 1.048
_refine_ls_R_factor_all 0.0792
_refine_ls_R_factor_gt 0.0501
_refine_ls_shift/su_max 0.000
_refine_ls_shift/su_mean 0.000
_refine_ls_structure_factor_coef Fsqd
_refine_ls_weighting_details 'w=1/[\s^2^(Fo^2^)+(0.0627P)^2^+0.3851P] where P=(Fo^2^+2Fc^2^)/3'
_refine_ls_weighting_scheme calc
_refine_ls_wR_factor_gt 0.1234
_refine_ls_wR_factor_ref 0.1401
_reflns_Friedel_coverage 0.000
_reflns_number_gt 3163
_reflns_number_total 4558
_reflns_threshold_expression 'I > 2\s(I)'
_cod_data_source_file c9cc07666b2.cif
_cod_data_source_block 13
_cod_depositor_comments 'Adding full bibliography for 7124538--7124539.cif.'
_cod_original_sg_symbol_H-M 'P 21/c'
_cod_database_code 7124538
_shelx_shelxl_version_number 2018/3
_shelx_space_group_comment
; 
The symmetry employed for this shelxl refinement is uniquely defined 
by the following loop, which should always be used as a source of 
symmetry information in preference to the above space-group names. 
They are only intended as comments. 
;
_shelx_estimated_absorpt_t_min 0.946
_shelx_estimated_absorpt_t_max 0.995

loop_
_space_group_symop_operation_xyz
'x, y, z'
'-x, y+1/2, -z+1/2'
'-x, -y, -z'
'x, -y-1/2, z-1/2'

loop_
_atom_site_label
_atom_site_type_symbol
_atom_site_fract_x
_atom_site_fract_y
_atom_site_fract_z
_atom_site_U_iso_or_equiv
_atom_site_adp_type
_atom_site_occupancy
_atom_site_site_symmetry_order
_atom_site_calc_flag
_atom_site_refinement_flags_posn
_atom_site_refinement_flags_adp
O1 O 0.40746(10) 0.71015(7) 0.05155(10) 0.0326(3) Uani 1 1 d . .
O2 O -0.16815(11) 0.52436(7) 0.21543(12) 0.0353(3) Uani 1 1 d . .
O3 O -0.17789(11) 0.60124(6) 0.39632(11) 0.0313(3) Uani 1 1 d . .
N1 N 0.45485(12) 0.75193(7) 0.26996(13) 0.0228(3) Uani 1 1 d . .
H1 H 0.4263(17) 0.7561(9) 0.3531(19) 0.033(5) Uiso 1 1 d . .
B1 B -0.11349(17) 0.58187(10) 0.28924(18) 0.0257(4) Uani 1 1 d . .
C1 C 0.97131(16) 0.87029(11) 0.2630(2) 0.0425(5) Uani 1 1 d . .
H1A H 1.034476 0.840320 0.321336 0.064 Uiso 1 1 calc R U
H1B H 0.973904 0.920035 0.298458 0.064 Uiso 1 1 calc R U
H1C H 0.994020 0.870416 0.169035 0.064 Uiso 1 1 calc R U
C2 C 0.83492(15) 0.83960(9) 0.26328(17) 0.0300(4) Uani 1 1 d . .
C3 C 0.79056(15) 0.78376(9) 0.17563(17) 0.0313(4) Uani 1 1 d . .
H3 H 0.847183 0.764879 0.114886 0.038 Uiso 1 1 calc R U
C4 C 0.66603(15) 0.75442(9) 0.17353(17) 0.0288(4) Uani 1 1 d . .
H4 H 0.638421 0.715774 0.112665 0.035 Uiso 1 1 calc R U
C5 C 0.58173(14) 0.78197(8) 0.26119(14) 0.0216(3) Uani 1 1 d . .
C6 C 0.62360(15) 0.83845(9) 0.34922(15) 0.0274(3) Uani 1 1 d . .
H6 H 0.566308 0.857993 0.408602 0.033 Uiso 1 1 calc R U
C7 C 0.74964(16) 0.86652(9) 0.35057(17) 0.0317(4) Uani 1 1 d . .
H7 H 0.777939 0.904739 0.412180 0.038 Uiso 1 1 calc R U
C8 C 0.37774(14) 0.71737(8) 0.16917(15) 0.0229(3) Uani 1 1 d . .
C9 C 0.25176(14) 0.68551(8) 0.20522(14) 0.0228(3) Uani 1 1 d . .
C10 C 0.19468(16) 0.63060(10) 0.12045(16) 0.0333(4) Uani 1 1 d . .
H10 H 0.235604 0.615152 0.043908 0.040 Uiso 1 1 calc R U
C11 C 0.07872(16) 0.59835(10) 0.14686(17) 0.0347(4) Uani 1 1 d . .
H11 H 0.041814 0.560516 0.088627 0.042 Uiso 1 1 calc R U
C12 C 0.01511(14) 0.62023(8) 0.25698(16) 0.0255(3) Uani 1 1 d . .
C13 C 0.07225(15) 0.67577(9) 0.34031(16) 0.0283(4) Uani 1 1 d . .
H13 H 0.030022 0.692073 0.415371 0.034 Uiso 1 1 calc R U
C14 C 0.18964(14) 0.70788(8) 0.31611(15) 0.0264(3) Uani 1 1 d . .
H14 H 0.227495 0.745099 0.375272 0.032 Uiso 1 1 calc R U
C15 C -0.29298(15) 0.50787(9) 0.26635(17) 0.0287(4) Uani 1 1 d . .
C16 C -0.27773(14) 0.54602(8) 0.40987(16) 0.0256(3) Uani 1 1 d . .
C17 C -0.40004(19) 0.54040(13) 0.1631(2) 0.0519(5) Uani 1 1 d . .
H17A H -0.389404 0.593211 0.160883 0.078 Uiso 1 1 calc R U
H17B H -0.486218 0.528621 0.190217 0.078 Uiso 1 1 calc R U
H17C H -0.393464 0.520340 0.071860 0.078 Uiso 1 1 calc R U
C18 C -0.30829(19) 0.42608(10) 0.2720(2) 0.0431(5) Uani 1 1 d . .
H18A H -0.315554 0.406203 0.178814 0.065 Uiso 1 1 calc R U
H18B H -0.387652 0.414163 0.313305 0.065 Uiso 1 1 calc R U
H18C H -0.231550 0.405066 0.327560 0.065 Uiso 1 1 calc R U
C19 C -0.40006(17) 0.58418(10) 0.4449(2) 0.0413(5) Uani 1 1 d . .
H19A H -0.384148 0.603009 0.538853 0.062 Uiso 1 1 calc R U
H19B H -0.473309 0.549739 0.437643 0.062 Uiso 1 1 calc R U
H19C H -0.421757 0.624435 0.380884 0.062 Uiso 1 1 calc R U
C20 C -0.22166(19) 0.49700(10) 0.52661(19) 0.0416(5) Uani 1 1 d . .
H20A H -0.140875 0.474312 0.503790 0.062 Uiso 1 1 calc R U
H20B H -0.285791 0.459268 0.540876 0.062 Uiso 1 1 calc R U
H20C H -0.202067 0.525727 0.610664 0.062 Uiso 1 1 calc R U

loop_
_atom_site_aniso_label
_atom_site_aniso_U_11
_atom_site_aniso_U_22
_atom_site_aniso_U_33
_atom_site_aniso_U_23
_atom_site_aniso_U_13
_atom_site_aniso_U_12
O1 0.0246(6) 0.0529(8) 0.0223(5) 0.0008(5) 0.0104(4) -0.0048(5)
O2 0.0291(6) 0.0432(7) 0.0366(6) -0.0069(5) 0.0162(5) -0.0148(5)
O3 0.0258(6) 0.0310(6) 0.0398(6) -0.0051(5) 0.0142(5) -0.0111(5)
N1 0.0195(6) 0.0275(7) 0.0231(6) 0.0012(5) 0.0098(5) -0.0025(5)
B1 0.0208(8) 0.0272(9) 0.0296(9) 0.0040(7) 0.0049(7) -0.0011(7)
C1 0.0222(8) 0.0512(12) 0.0545(12) 0.0025(9) 0.0060(8) -0.0100(8)
C2 0.0202(7) 0.0339(9) 0.0362(9) 0.0080(7) 0.0047(7) -0.0042(6)
C3 0.0209(8) 0.0356(9) 0.0401(9) 0.0017(7) 0.0142(7) 0.0007(7)
C4 0.0237(8) 0.0275(8) 0.0371(9) -0.0026(7) 0.0113(7) -0.0015(6)
C5 0.0181(7) 0.0227(7) 0.0250(7) 0.0055(6) 0.0064(6) -0.0016(6)
C6 0.0236(8) 0.0328(9) 0.0269(8) -0.0005(6) 0.0079(6) -0.0010(6)
C7 0.0274(8) 0.0341(9) 0.0337(9) -0.0025(7) 0.0037(7) -0.0060(7)
C8 0.0190(7) 0.0271(8) 0.0239(7) 0.0052(6) 0.0081(6) 0.0023(6)
C9 0.0174(7) 0.0286(8) 0.0233(7) 0.0040(6) 0.0060(6) -0.0003(6)
C10 0.0298(9) 0.0451(10) 0.0275(8) -0.0076(7) 0.0133(7) -0.0090(7)
C11 0.0313(9) 0.0411(10) 0.0332(9) -0.0080(7) 0.0096(7) -0.0127(8)
C12 0.0202(7) 0.0282(8) 0.0287(8) 0.0041(6) 0.0052(6) -0.0032(6)
C13 0.0221(8) 0.0335(9) 0.0318(8) -0.0015(7) 0.0123(6) -0.0028(7)
C14 0.0207(7) 0.0297(8) 0.0302(8) -0.0039(6) 0.0085(6) -0.0037(6)
C15 0.0213(8) 0.0333(9) 0.0326(8) -0.0001(7) 0.0080(6) -0.0079(7)
C16 0.0203(7) 0.0236(8) 0.0343(8) 0.0017(6) 0.0094(6) -0.0050(6)
C17 0.0375(11) 0.0698(14) 0.0450(11) 0.0128(10) -0.0079(9) -0.0134(10)
C18 0.0391(10) 0.0347(10) 0.0592(12) -0.0142(9) 0.0208(9) -0.0140(8)
C19 0.0297(9) 0.0347(10) 0.0639(12) -0.0022(8) 0.0229(9) -0.0029(7)
C20 0.0411(11) 0.0454(11) 0.0374(10) 0.0095(8) 0.0023(8) -0.0061(8)

loop_
_atom_type_symbol
_atom_type_description
_atom_type_scat_dispersion_real
_atom_type_scat_dispersion_imag
_atom_type_scat_source
C C 0.0033 0.0016 'International Tables Vol C Tables 4.2.6.8 and 6.1.1.4'
H H 0.0000 0.0000 'International Tables Vol C Tables 4.2.6.8 and 6.1.1.4'
B B 0.0013 0.0007 'International Tables Vol C Tables 4.2.6.8 and 6.1.1.4'
N N 0.0061 0.0033 'International Tables Vol C Tables 4.2.6.8 and 6.1.1.4'
O O 0.0106 0.0060 'International Tables Vol C Tables 4.2.6.8 and 6.1.1.4'

loop_
_geom_angle_atom_site_label_1
_geom_angle_atom_site_label_2
_geom_angle_atom_site_label_3
_geom_angle
B1 O2 C15 107.39(12)
B1 O3 C16 107.63(12)
C8 N1 C5 126.52(12)
C8 N1 H1 118.4(11)
C5 N1 H1 115.0(11)
O3 B1 O2 114.05(14)
O3 B1 C12 122.92(15)
O2 B1 C12 122.99(14)
C2 C1 H1A 109.5
C2 C1 H1B 109.5
H1A C1 H1B 109.5
C2 C1 H1C 109.5
H1A C1 H1C 109.5
H1B C1 H1C 109.5
C3 C2 C7 117.76(14)
C3 C2 C1 120.71(15)
C7 C2 C1 121.54(16)
C2 C3 C4 122.06(15)
C2 C3 H3 119.0
C4 C3 H3 119.0
C3 C4 C5 119.55(15)
C3 C4 H4 120.2
C5 C4 H4 120.2
C6 C5 C4 119.45(13)
C6 C5 N1 117.84(13)
C4 C5 N1 122.63(14)
C5 C6 C7 119.98(14)
C5 C6 H6 120.0
C7 C6 H6 120.0
C2 C7 C6 121.20(15)
C2 C7 H7 119.4
C6 C7 H7 119.4
O1 C8 N1 123.02(14)
O1 C8 C9 119.89(14)
N1 C8 C9 117.08(12)
C10 C9 C14 118.90(13)
C10 C9 C8 116.95(13)
C14 C9 C8 124.15(14)
C11 C10 C9 120.49(14)
C11 C10 H10 119.8
C9 C10 H10 119.8
C10 C11 C12 121.35(15)
C10 C11 H11 119.3
C12 C11 H11 119.3
C11 C12 C13 117.72(14)
C11 C12 B1 121.14(14)
C13 C12 B1 121.11(14)
C14 C13 C12 121.51(14)
C14 C13 H13 119.2
C12 C13 H13 119.2
C13 C14 C9 120.03(14)
C13 C14 H14 120.0
C9 C14 H14 120.0
O2 C15 C18 108.53(13)
O2 C15 C17 106.30(13)
C18 C15 C17 110.27(15)
O2 C15 C16 102.80(11)
C18 C15 C16 114.36(14)
C17 C15 C16 113.87(15)
O3 C16 C20 106.26(12)
O3 C16 C19 107.95(12)
C20 C16 C19 110.57(14)
O3 C16 C15 102.85(11)
C20 C16 C15 113.50(14)
C19 C16 C15 114.90(13)
C15 C17 H17A 109.5
C15 C17 H17B 109.5
H17A C17 H17B 109.5
C15 C17 H17C 109.5
H17A C17 H17C 109.5
H17B C17 H17C 109.5
C15 C18 H18A 109.5
C15 C18 H18B 109.5
H18A C18 H18B 109.5
C15 C18 H18C 109.5
H18A C18 H18C 109.5
H18B C18 H18C 109.5
C16 C19 H19A 109.5
C16 C19 H19B 109.5
H19A C19 H19B 109.5
C16 C19 H19C 109.5
H19A C19 H19C 109.5
H19B C19 H19C 109.5
C16 C20 H20A 109.5
C16 C20 H20B 109.5
H20A C20 H20B 109.5
C16 C20 H20C 109.5
H20A C20 H20C 109.5
H20B C20 H20C 109.5

loop_
_geom_bond_atom_site_label_1
_geom_bond_atom_site_label_2
_geom_bond_distance
O1 C8 1.2385(17)
O2 B1 1.364(2)
O2 C15 1.4655(18)
O3 B1 1.359(2)
O3 C16 1.4625(17)
N1 C8 1.3473(19)
N1 C5 1.4283(18)
N1 H1 0.905(18)
B1 C12 1.565(2)
C1 C2 1.511(2)
C1 H1A 0.9800
C1 H1B 0.9800
C1 H1C 0.9800
C2 C3 1.382(2)
C2 C7 1.392(2)
C3 C4 1.386(2)
C3 H3 0.9500
C4 C5 1.392(2)
C4 H4 0.9500
C5 C6 1.387(2)
C6 C7 1.392(2)
C6 H6 0.9500
C7 H7 0.9500
C8 C9 1.503(2)
C9 C10 1.392(2)
C9 C14 1.392(2)
C10 C11 1.384(2)
C10 H10 0.9500
C11 C12 1.392(2)
C11 H11 0.9500
C12 C13 1.393(2)
C13 C14 1.390(2)
C13 H13 0.9500
C14 H14 0.9500
C15 C18 1.517(2)
C15 C17 1.522(2)
C15 C16 1.565(2)
C16 C20 1.515(2)
C16 C19 1.517(2)
C17 H17A 0.9800
C17 H17B 0.9800
C17 H17C 0.9800
C18 H18A 0.9800
C18 H18B 0.9800
C18 H18C 0.9800
C19 H19A 0.9800
C19 H19B 0.9800
C19 H19C 0.9800
C20 H20A 0.9800
C20 H20B 0.9800
C20 H20C 0.9800

loop_
_geom_hbond_atom_site_label_D
_geom_hbond_atom_site_label_H
_geom_hbond_atom_site_label_A
_geom_hbond_distance_DH
_geom_hbond_distance_HA
_geom_hbond_distance_DA
_geom_hbond_angle_DHA
_geom_hbond_site_symmetry_A
_geom_hbond_publ_flag
N1 H1 O1 0.905(18) 2.078(18) 2.9519(16) 162.0(16) 4_576 yes
